data_2220686
loop_
_publ_author_name
'Kia, Reza'
'Fun, Hoong-Kun'
'Kargar, Hadi'

_publ_section_title
;
 2-(2-Thienyl)-4,5-dihydro-1<i>H</i>-imidazole
;
_journal_coeditor_code AT2706
_journal_issue 2
_journal_name_full 'Acta Crystallographica Section E'
_journal_page_first o301
_journal_paper_doi 10.1107/S1600536809001068
_journal_volume 65
_journal_year 2009
_chemical_formula_iupac 'C7 H8 N2 S'
_chemical_formula_moiety 'C7 H8 N2 S'
_chemical_formula_sum 'C7 H8 N2 S'
_chemical_formula_weight 152.21
_chemical_name_systematic
;
2-(2-Thienyl)-4,5-dihydro-1<i>H</i>-imidazole
;
_space_group_IT_number 14
_symmetry_cell_setting monoclinic
_symmetry_space_group_name_Hall '-P 2ybc'
_symmetry_space_group_name_H-M 'P 1 21/c 1'
_atom_sites_solution_hydrogens geom
_atom_sites_solution_primary direct
_atom_sites_solution_secondary difmap
_audit_creation_method SHELXL-97
_cell_angle_alpha 90.00
_cell_angle_beta 90.1540(10)
_cell_angle_gamma 90.00
_cell_formula_units_Z 4
_cell_length_a 6.1321(2)
_cell_length_b 11.5663(3)
_cell_length_c 10.0098(3)
_cell_measurement_reflns_used 9869
_cell_measurement_temperature 100.00(10)
_cell_measurement_theta_max 34.25
_cell_measurement_theta_min 2.45
_cell_volume 709.95(4)
_computing_cell_refinement 'SAINT (Bruker, 2005)'
_computing_data_collection 'APEX2 (Bruker, 2005)'
_computing_data_reduction 'SAINT (Bruker, 2005)'
_computing_molecular_graphics 'SHELXTL (Sheldrick, 2008)'
_computing_publication_material
;
SHELXTL (Sheldrick, 2008) and PLATON (Spek, 2003)
;
_computing_structure_refinement 'SHELXTL (Sheldrick, 2008)'
_computing_structure_solution 'SHELXTL (Sheldrick, 2008)'
_diffrn_ambient_temperature 100.00(10)
_diffrn_measured_fraction_theta_full 0.993
_diffrn_measured_fraction_theta_max 0.993
_diffrn_measurement_device_type
;
Bruker SMART APEXII CCD area-detector
;
_diffrn_measurement_method '\f and \w'
_diffrn_radiation_monochromator graphite
_diffrn_radiation_source 'fine-focus sealed tube'
_diffrn_radiation_type MoK\a
_diffrn_radiation_wavelength 0.71073
_diffrn_reflns_av_R_equivalents 0.0210
_diffrn_reflns_av_sigmaI/netI 0.0103
_diffrn_reflns_limit_h_max 9
_diffrn_reflns_limit_h_min -9
_diffrn_reflns_limit_k_max 17
_diffrn_reflns_limit_k_min -18
_diffrn_reflns_limit_l_max 15
_diffrn_reflns_limit_l_min -15
_diffrn_reflns_number 27675
_diffrn_reflns_theta_full 35.00
_diffrn_reflns_theta_max 35.00
_diffrn_reflns_theta_min 2.69
_diffrn_standards_number 0
_exptl_absorpt_coefficient_mu 0.370
_exptl_absorpt_correction_T_max 0.9224
_exptl_absorpt_correction_T_min 0.8252
_exptl_absorpt_correction_type multi-scan
_exptl_absorpt_process_details '(<i>SADABS</i>; Bruker, 2005)'
_exptl_crystal_colour colourless
_exptl_crystal_density_diffrn 1.424
_exptl_crystal_density_method 'not measured'
_exptl_crystal_description block
_exptl_crystal_F_000 320
_exptl_crystal_size_max 0.54
_exptl_crystal_size_mid 0.28
_exptl_crystal_size_min 0.22
_refine_diff_density_max 0.620
_refine_diff_density_min -0.393
_refine_ls_extinction_method none
_refine_ls_goodness_of_fit_ref 1.241
_refine_ls_hydrogen_treatment constr
_refine_ls_matrix_type full
_refine_ls_number_parameters 91
_refine_ls_number_reflns 3100
_refine_ls_number_restraints 0
_refine_ls_restrained_S_all 1.241
_refine_ls_R_factor_all 0.0509
_refine_ls_R_factor_gt 0.0501
_refine_ls_shift/su_max 0.000
_refine_ls_shift/su_mean 0.000
_refine_ls_structure_factor_coef Fsqd
_refine_ls_weighting_details 'calc w=1/[\s^2^(Fo^2^)+1.7551P] where P=(Fo^2^+2Fc^2^)/3'
_refine_ls_weighting_scheme calc
_refine_ls_wR_factor_gt 0.1279
_refine_ls_wR_factor_ref 0.1282
_reflns_number_gt 3040
_reflns_number_total 3100
_reflns_threshold_expression I>2\s(I)
_cod_data_source_file at2706.cif
_cod_data_source_block I
_cod_original_sg_symbol_H-M 'P 21/c'
_cod_database_code 2220686
_cod_database_fobs_code 2220686

loop_
_symmetry_equiv_pos_as_xyz
'x, y, z'
'-x, y+1/2, -z+1/2'
'-x, -y, -z'
'x, -y-1/2, z-1/2'

loop_
_atom_site_type_symbol
_atom_site_label
_atom_site_fract_x
_atom_site_fract_y
_atom_site_fract_z
_atom_site_U_iso_or_equiv
_atom_site_adp_type
_atom_site_calc_flag
_atom_site_refinement_flags
_atom_site_occupancy
_atom_site_disorder_assembly
_atom_site_disorder_group
S S1 0.46967(8) 0.14161(4) 0.59514(4) 0.01548(10) Uani d . 1 . .
N N2 0.0669(2) 0.29635(14) 0.61122(15) 0.0137(2) Uani d . 1 . .
N N1 0.0460(2) 0.30376(14) 0.83746(14) 0.0133(2) Uani d . 1 . .
H H1N1 0.0584 0.2724 0.9026 0.016 Uiso d R 1 . .
C C1 0.6387(3) 0.05389(17) 0.6858(2) 0.0180(3) Uani d . 1 . .
H H1A 0.7542 0.0100 0.6482 0.022 Uiso calc R 1 . .
C C2 0.5888(3) 0.05418(16) 0.81838(19) 0.0169(3) Uani d . 1 . .
H H2A 0.6655 0.0103 0.8835 0.020 Uiso calc R 1 . .
C C3 0.4092(3) 0.12742(15) 0.84860(17) 0.0136(3) Uani d . 1 . .
H H3A 0.3530 0.1385 0.9360 0.016 Uiso calc R 1 . .
C C4 0.3260(3) 0.18060(14) 0.73589(16) 0.0117(3) Uani d . 1 . .
C C5 0.1427(3) 0.26052(14) 0.72556(16) 0.0109(3) Uani d . 1 . .
C C6 -0.1543(3) 0.36276(17) 0.79447(17) 0.0154(3) Uani d . 1 . .
H H6A -0.1724 0.4380 0.8403 0.018 Uiso calc R 1 . .
H H6B -0.2849 0.3144 0.8101 0.018 Uiso calc R 1 . .
C C7 -0.1097(3) 0.37874(16) 0.64419(17) 0.0151(3) Uani d . 1 . .
H H7A -0.2423 0.3615 0.5912 0.018 Uiso calc R 1 . .
H H7B -0.0634 0.4591 0.6252 0.018 Uiso calc R 1 . .

loop_
_atom_site_aniso_label
_atom_site_aniso_U_11
_atom_site_aniso_U_22
_atom_site_aniso_U_33
_atom_site_aniso_U_12
_atom_site_aniso_U_13
_atom_site_aniso_U_23
S1 0.01727(19) 0.01847(19) 0.01071(17) 0.00446(15) 0.00185(13) -0.00026(14)
N2 0.0153(6) 0.0161(6) 0.0098(6) 0.0027(5) 0.0003(4) 0.0009(5)
N1 0.0148(6) 0.0170(6) 0.0080(5) 0.0029(5) 0.0016(4) 0.0004(5)
C1 0.0166(7) 0.0181(8) 0.0192(8) 0.0057(6) -0.0001(6) -0.0015(6)
C2 0.0186(7) 0.0155(7) 0.0167(7) 0.0029(6) -0.0034(6) 0.0009(6)
C3 0.0164(7) 0.0129(7) 0.0113(6) -0.0001(5) -0.0002(5) 0.0004(5)
C4 0.0131(6) 0.0120(6) 0.0100(6) 0.0005(5) -0.0003(5) -0.0005(5)
C5 0.0120(6) 0.0113(6) 0.0094(6) -0.0011(5) 0.0005(5) -0.0004(5)
C6 0.0143(7) 0.0186(7) 0.0132(7) 0.0030(6) 0.0019(5) 0.0007(6)
C7 0.0152(7) 0.0181(7) 0.0120(7) 0.0035(6) 0.0000(5) 0.0018(5)

loop_
_atom_type_symbol
_atom_type_description
_atom_type_scat_dispersion_real
_atom_type_scat_dispersion_imag
_atom_type_scat_source
C C 0.0033 0.0016 'International Tables Vol C Tables 4.2.6.8 and 6.1.1.4'
H H 0.0000 0.0000 'International Tables Vol C Tables 4.2.6.8 and 6.1.1.4'
N N 0.0061 0.0033 'International Tables Vol C Tables 4.2.6.8 and 6.1.1.4'
S S 0.1246 0.1234 'International Tables Vol C Tables 4.2.6.8 and 6.1.1.4'

loop_
_geom_angle_atom_site_label_1
_geom_angle_atom_site_label_2
_geom_angle_atom_site_label_3
_geom_angle_site_symmetry_1
_geom_angle_site_symmetry_3
_geom_angle
_geom_angle_publ_flag
C1 S1 C4 . . 91.82(9) ?
C5 N2 C7 . . 105.57(14) ?
C5 N1 C6 . . 107.14(14) ?
C5 N1 H1N1 . . 119.6 ?
C6 N1 H1N1 . . 124.2 ?
C2 C1 S1 . . 112.21(14) ?
C2 C1 H1A . . 123.9 ?
S1 C1 H1A . . 123.9 ?
C1 C2 C3 . . 112.63(16) ?
C1 C2 H2A . . 123.7 ?
C3 C2 H2A . . 123.7 ?
C4 C3 C2 . . 112.08(15) ?
C4 C3 H3A . . 124.0 ?
C2 C3 H3A . . 124.0 ?
C3 C4 C5 . . 128.52(15) ?
C3 C4 S1 . . 111.26(13) ?
C5 C4 S1 . . 120.22(12) ?
N2 C5 N1 . . 116.78(15) ?
N2 C5 C4 . . 122.49(15) ?
N1 C5 C4 . . 120.71(14) ?
N1 C6 C7 . . 101.03(13) ?
N1 C6 H6A . . 111.6 ?
C7 C6 H6A . . 111.6 ?
N1 C6 H6B . . 111.6 ?
C7 C6 H6B . . 111.6 ?
H6A C6 H6B . . 109.4 ?
N2 C7 C6 . . 105.80(14) ?
N2 C7 H7A . . 110.6 ?
C6 C7 H7A . . 110.6 ?
N2 C7 H7B . . 110.6 ?
C6 C7 H7B . . 110.6 ?
H7A C7 H7B . . 108.7 ?

loop_
_geom_bond_atom_site_label_1
_geom_bond_atom_site_label_2
_geom_bond_site_symmetry_2
_geom_bond_distance
_geom_bond_publ_flag
S1 C1 . 1.7099(19) ?
S1 C4 . 1.7239(17) ?
N2 C5 . 1.302(2) ?
N2 C7 . 1.480(2) ?
N1 C5 . 1.364(2) ?
N1 C6 . 1.468(2) ?
N1 H1N1 . 0.7501 ?
C1 C2 . 1.362(3) ?
C1 H1A . 0.9500 ?
C2 C3 . 1.423(3) ?
C2 H2A . 0.9500 ?
C3 C4 . 1.381(2) ?
C3 H3A . 0.9500 ?
C4 C5 . 1.459(2) ?
C6 C7 . 1.541(2) ?
C6 H6A . 0.9900 ?
C6 H6B . 0.9900 ?
C7 H7A . 0.9900 ?
C7 H7B . 0.9900 ?

loop_
_geom_hbond_atom_site_label_D
_geom_hbond_atom_site_label_H
_geom_hbond_atom_site_label_A
_geom_hbond_site_symmetry_A
_geom_hbond_distance_DH
_geom_hbond_distance_HA
_geom_hbond_distance_DA
_geom_hbond_angle_DHA
_geom_hbond_publ_flag
N1 H1N1 N2 4_566 0.7500 2.2300 2.977(2) 171.00 y
C3 H3A N2 4_566 0.9500 2.6000 3.482(2) 155.00 y
C6 H6A Cg1 2_556 0.9900 2.8900 3.539(2) 124.00 y
C6 H6B Cg1 1_455 0.9900 2.8300 3.691(2) 146.00 y

loop_
_geom_torsion_atom_site_label_1
_geom_torsion_atom_site_label_2
_geom_torsion_atom_site_label_3
_geom_torsion_atom_site_label_4
_geom_torsion_site_symmetry_1
_geom_torsion_site_symmetry_2
_geom_torsion_site_symmetry_3
_geom_torsion_site_symmetry_4
_geom_torsion
_geom_torsion_publ_flag
C4 S1 C1 C2 . . . . -0.16(16) ?
S1 C1 C2 C3 . . . . -0.2(2) ?
C1 C2 C3 C4 . . . . 0.5(2) ?
C2 C3 C4 C5 . . . . 179.52(17) ?
C2 C3 C4 S1 . . . . -0.60(19) ?
C1 S1 C4 C3 . . . . 0.44(14) ?
C1 S1 C4 C5 . . . . -179.67(15) ?
C7 N2 C5 N1 . . . . 0.6(2) ?
C7 N2 C5 C4 . . . . -177.67(15) ?
C6 N1 C5 N2 . . . . 11.9(2) ?
C6 N1 C5 C4 . . . . -169.73(15) ?
C3 C4 C5 N2 . . . . -173.27(18) ?
S1 C4 C5 N2 . . . . 6.9(2) ?
C3 C4 C5 N1 . . . . 8.5(3) ?
S1 C4 C5 N1 . . . . -171.36(13) ?
C5 N1 C6 C7 . . . . -17.79(18) ?
C5 N2 C7 C6 . . . . -12.26(19) ?
N1 C6 C7 N2 . . . . 18.12(18) ?

loop_
_cod_related_entry_id
_cod_related_entry_database
_cod_related_entry_code
1 ChemSpider 13076883
